data_1561385
loop_
_publ_author_name
'Trump, Benjamin A.'
'McQueen, Tyrel M.'

_publ_section_title
;
 Structure, properties, and disorder in the new distorted-Hollandite
 PbIr4Se8
;
_journal_name_full 'Journal of Solid State Chemistry'
_journal_page_first 112
_journal_page_last 119
_journal_paper_doi 10.1016/j.jssc.2016.07.005
_journal_volume 242
_journal_year 2016
_chemical_formula_sum 'Ir4 Pb Se8'
_chemical_formula_weight 1608.17
_chemical_name_common 'Iridium Lead Selenide'
_space_group_IT_number 12
_space_group_name_Hall '-C 2y'
_space_group_name_H-M_alt 'C 1 2/m 1'
_symmetry_cell_setting monoclinic
_symmetry_space_group_name_Hall '-C 2y'
_symmetry_space_group_name_H-M 'C 1 2/m 1'
_cell_angle_alpha 90
_cell_angle_beta 125.190(8)
_cell_angle_gamma 90
_cell_formula_units_Z 2
_cell_length_a 15.901(3)
_cell_length_b 3.7300(1)
_cell_length_c 11.035(4)
_cell_measurement_reflns_used 99
_cell_measurement_temperature 296(1)
_cell_measurement_theta_max 60
_cell_measurement_theta_min 5
_cell_volume 534.9(2)
_diffrn_ambient_temperature 296(1)
_diffrn_measured_fraction_theta_full 1.0
_diffrn_measurement_device_type 'Bruker D8 Focus'
_diffrn_radiation_type 'Cu K\a'
_diffrn_radiation_wavelength 1.5418
_exptl_crystal_density_diffrn 9.985
_exptl_crystal_description N/A
_refine_ls_goodness_of_fit_all 1.97
_refine_ls_matrix_type full
_refine_ls_number_parameters 50
_refine_ls_number_restraints 0
_cod_data_source_file JSSC-2016-242-112.cif
_cod_data_source_block 1
_cod_original_cell_volume 534.90(3)
_cod_original_sg_symbol_H-M 'C 2/m'
_cod_database_code 1561385

loop_
_space_group_symop_id
_space_group_symop_operation_xyz
1 x,y,z
2 -x,y,-z
3 -x,-y,-z
4 x,-y,z
5 1/2+x,1/2+y,z
6 1/2-x,1/2+y,-z
7 1/2-x,1/2-y,-z
8 1/2+x,1/2-y,z

loop_
_atom_site_label
_atom_site_type_symbol
_atom_site_fract_x
_atom_site_fract_y
_atom_site_fract_z
_atom_site_occupancy
_atom_site_adp_type
_atom_site_U_iso_or_equiv
_atom_site_symmetry_multiplicity
Ir1 Ir 0.3670(2) 0.00000 0.0422(3) 1.000 Uiso 0.0173(4) 4
Ir2 Ir 0.8454(2) 0.00000 0.6749(3) 1.000 Uiso 0.0173(4) 4
Se1 Se 0.1756(5) 0.00000 0.8503(6) 1.000 Uiso 0.0150(4) 4
Se2 Se 0.2200(5) 0.00000 0.5924(6) 1.000 Uiso 0.0150(4) 4
Se3 Se 0.0956(4) 0.00000 0.0655(7) 1.000 Uiso 0.0150(4) 4
Se4 Se 0.4638(5) 0.00000 0.7227(7) 1.000 Uiso 0.0150(4) 4
Pb1 Pb 0.498(3) 0.345(28) 0.462(2) 0.167 Uiso 0.0214(5) 8
Pb2 Pb 0.030(1) 0.00000 0.509(6) 0.167 Uiso 0.0214(5) 4

loop_
_atom_type_symbol
_atom_type_number_in_cell
Ir 8
Pb 2
Se 16

loop_
_geom_angle_atom_site_label_1
_geom_angle_atom_site_label_2
_geom_angle_atom_site_label_3
_geom_angle
_geom_angle_site_symmetry_1
_geom_angle_site_symmetry_2
_geom_angle_site_symmetry_3
_geom_angle_publ_flag
Pb1 Pb1 Pb1 72.6(10) 2_656 1_555 3_656 no
Pb1 Pb1 Pb1 55.6(12) 2_656 1_555 3_666 no
Pb1 Pb1 Pb1 128.2(21) 3_656 1_555 3_666 no
Pb1 Pb1 Pb1 90 2_656 1_555 4_555 no
Pb1 Pb1 Pb1 17.4(10) 3_656 1_555 4_555 no
Pb1 Pb1 Pb1 145.6(12) 3_666 1_555 4_555 no
Pb1 Pb1 Pb1 90 2_656 1_555 4_565 no
Pb1 Pb1 Pb1 162.6(10) 3_656 1_555 4_565 no
Pb1 Pb1 Pb1 34.4(12) 3_666 1_555 4_565 no
Pb1 Pb1 Pb1 180 4_555 1_555 4_565 no
Pb1 Pb1 Pb2 68(6) 2_656 1_555 5_555 no
Pb1 Pb1 Pb2 127(5) 3_656 1_555 5_555 no
Pb1 Pb1 Pb2 33(4) 3_666 1_555 5_555 no
Pb1 Pb1 Pb2 139(4) 4_555 1_555 5_555 no
Pb1 Pb1 Pb2 41(4) 4_565 1_555 5_555 no
Pb1 Pb1 Pb2 55(6) 2_656 1_555 6_556 no
Pb1 Pb1 Pb2 118(5) 3_656 1_555 6_556 no
Pb1 Pb1 Pb2 28.7(26) 3_666 1_555 6_556 no
Pb1 Pb1 Pb2 132(4) 4_555 1_555 6_556 no
Pb1 Pb1 Pb2 48(4) 4_565 1_555 6_556 no
Pb2 Pb1 Pb2 62(5) 5_555 1_555 6_556 no
Se2 Pb2 Pb1 117.6(23) 1_555 1_555 5_445 no
Se2 Pb2 Pb1 123.7(27) 1_555 1_555 6_546 no
Pb1 Pb2 Pb1 57.7(29) 5_445 1_555 6_546 no
Se2 Pb2 Pb1 123.7(27) 1_555 1_555 7_556 no
Pb1 Pb2 Pb1 118(5) 5_445 1_555 7_556 no
Pb1 Pb2 Pb1 84(7) 6_546 1_555 7_556 no
Se2 Pb2 Pb1 117.6(23) 1_555 1_555 8_455 no
Pb1 Pb2 Pb1 98(7) 5_445 1_555 8_455 no
Pb1 Pb2 Pb1 118(5) 6_546 1_555 8_455 no
Pb1 Pb2 Pb1 57.7(29) 7_556 1_555 8_455 no
Se2 Pb2 Pb2 175(9) 1_555 1_555 2_556 no
Pb1 Pb2 Pb2 65(6) 5_445 1_555 2_556 no
Pb1 Pb2 Pb2 53(6) 6_546 1_555 2_556 no
Pb1 Pb2 Pb2 53(6) 7_556 1_555 2_556 no
Pb1 Pb2 Pb2 65(6) 8_455 1_555 2_556 no

loop_
_geom_bond_atom_site_label_1
_geom_bond_atom_site_label_2
_geom_bond_distance
_geom_bond_site_symmetry_1
_geom_bond_site_symmetry_2
_geom_bond_publ_flag
Ir1 Se1 2.514(12) 1_555 1_554 yes
Ir1 Se1 2.503(12) 1_555 6_546 yes
Ir1 Se1 2.503(12) 1_555 6_556 yes
Ir1 Se3 2.461(12) 1_555 6_545 yes
Ir1 Se3 2.461(12) 1_555 6_555 yes
Ir1 Se4 2.434(12) 1_555 2_656 yes
Ir2 Se2 2.499(12) 1_555 2_656 yes
Ir2 Se2 2.488(12) 1_555 5_545 yes
Ir2 Se2 2.488(12) 1_555 5_555 yes
Ir2 Se3 2.447(12) 1_555 2_656 yes
Ir2 Se4 2.481(12) 1_555 5_545 yes
Ir2 Se4 2.481(12) 1_555 5_555 yes
Se1 Ir1 2.514(12) 1_555 1_556 yes
Se1 Ir1 2.504(12) 1_555 6_546 yes
Se1 Ir1 2.504(12) 1_555 6_556 yes
Se1 Pb1 2.953(24) 1_555 6_546 yes
Se1 Pb1 2.953(24) 1_555 7_556 yes
Se2 Ir2 2.500(12) 1_555 2_656 yes
Se2 Ir2 2.488(12) 1_555 5_445 yes
Se2 Ir2 2.488(12) 1_555 5_455 yes
Se2 Pb2 2.60(3) 1_555 1_555 yes
Se3 Ir1 2.461(12) 1_555 6_545 yes
Se3 Ir1 2.461(12) 1_555 6_555 yes
Se3 Ir2 2.447(12) 1_555 2_656 yes
Se3 Se3 2.503(12) 1_555 2_555 yes
Se4 Ir1 2.434(12) 1_555 2_656 yes
Se4 Ir2 2.481(12) 1_555 5_445 yes
Se4 Ir2 2.481(12) 1_555 5_455 yes
Se4 Pb1 2.767(28) 1_555 2_656 yes
Se4 Pb1 2.767(28) 1_555 2_656 yes
Se4 Pb1 2.767(28) 1_555 3_656 yes
Pb1 Se1 2.953(24) 1_555 6_556 yes
Pb1 Se4 2.767(28) 1_555 2_656 yes
Pb1 Pb1 0.80(4) 1_555 2_656 no
Pb1 Pb1 2.681(15) 1_555 3_656 no
Pb1 Pb1 1.42(4) 1_555 3_666 no
Pb1 Pb1 2.559(21) 1_555 4_555 no
Pb1 Pb1 1.171(21) 1_555 4_565 no
Pb1 Pb2 3.185(16) 1_555 5_545 no
Pb1 Pb2 0.77(4) 1_555 5_555 no
Pb1 Pb2 3.211(19) 1_555 6_546 no
Pb1 Pb2 0.88(6) 1_555 6_556 no
Pb2 Se2 2.60(3) 1_555 1_555 yes
Pb2 Pb1 0.77(4) 1_555 5_445 no
Pb2 Pb1 3.185(16) 1_555 5_455 no
Pb2 Pb1 0.88(6) 1_555 6_546 no
Pb2 Pb1 3.211(19) 1_555 6_556 no
Pb2 Pb1 3.211(19) 1_555 7_546 no
Pb2 Pb1 0.88(6) 1_555 7_556 no
Pb2 Pb1 3.185(16) 1_555 8_445 no
Pb2 Pb1 0.77(4) 1_555 8_455 no
Pb2 Pb2 0.85(7) 1_555 2_556 no
